data_7222905
loop_
_publ_author_name
'Jeitschko, W.'
'Altmeyer, R.O.'

_publ_section_title
;
 Rh2 Sb with (anti-)PbCl2-type structure
;
_journal_name_full
;
Zeitschrift fuer Naturforschung, Teil B. Anorganische Chemie, Organische 
Chemie (33,1978-41,1986)
;
_journal_page_first 947
_journal_page_last 951
_journal_volume 45
_journal_year 1990
_chemical_formula_sum 'Rh2 Sb'
_space_group_IT_number 62
_symmetry_space_group_name_Hall '-P 2ac 2n'
_symmetry_space_group_name_H-M 'P n m a'
_cell_angle_alpha 90
_cell_angle_beta 90
_cell_angle_gamma 90
_cell_formula_units_Z 4
_cell_length_a 5.736
_cell_length_b 4.181
_cell_length_c 7.949
_cell_volume 190.635
_citation_journal_id_ASTM ZNBAD2
_cod_data_source_file Jeitschko_ZNBAD2_1990_1619.cif
_cod_data_source_block Rh2Sb1
_cod_original_cell_volume 190.6346
_cod_original_formula_sum 'Rh2 Sb1'
_cod_database_code 7222905

loop_
_symmetry_equiv_pos_as_xyz
x,y,z
-x+1/2,-y,z+1/2
x+1/2,-y+1/2,-z+1/2
-x,y+1/2,-z
-x,-y,-z
x-1/2,y,-z-1/2
-x-1/2,y-1/2,z-1/2
x,-y-1/2,z

loop_
_atom_site_label
_atom_site_type_symbol
_atom_site_fract_x
_atom_site_fract_y
_atom_site_fract_z
_atom_site_occupancy
_atom_site_U_iso_or_equiv
Sb1 Sb 0.2861 0.25 0.1079 1 0.0
Rh2 Rh 0.9591 0.25 0.7032 1 0.0
Rh1 Rh 0.8384 0.25 0.0677 1 0.0
